data_2015323
loop_
_publ_author_name
'Krishnan Ravikumar'
'Balasubramanian Sridhar'

_publ_section_title
;
 Ropinirole hydrochloride, a dopamine agonist
;
_journal_coeditor_code SJ2022
_journal_issue 5
_journal_name_full 'Acta Crystallographica Section C'
_journal_page_first o265
_journal_page_last o267
_journal_paper_doi 10.1107/S0108270106010535
_journal_volume 62
_journal_year 2006
_chemical_formula_iupac 'C16 H25 N2 O + , Cl -'
_chemical_formula_moiety 'C16 H25 N2 O + , Cl -'
_chemical_formula_sum 'C16 H25 Cl N2 O'
_chemical_formula_weight 296.83
_chemical_name_systematic
;
4-[2-(dipropylamino)ethyl]-2,3-dihydro-1H-indol-2-ol hydrochloride
;
_space_group_IT_number 2
_symmetry_cell_setting triclinic
_symmetry_space_group_name_Hall '-P 1'
_symmetry_space_group_name_H-M 'P -1'
_atom_sites_solution_hydrogens geom
_atom_sites_solution_primary direct
_atom_sites_solution_secondary difmap
_audit_creation_method SHELXL97
_cell_angle_alpha 80.005(2)
_cell_angle_beta 85.968(2)
_cell_angle_gamma 83.504(2)
_cell_formula_units_Z 2
_cell_length_a 7.5388(11)
_cell_length_b 8.9545(13)
_cell_length_c 12.1647(18)
_cell_measurement_reflns_used 4700
_cell_measurement_temperature 273(2)
_cell_measurement_theta_max 27.97
_cell_measurement_theta_min 2.32
_cell_volume 802.5(2)
_computing_cell_refinement 'SAINT (Bruker, 2001)'
_computing_data_collection 'SMART (Bruker, 2001)'
_computing_data_reduction SAINT
_computing_molecular_graphics 'SHELXTL/PC (Sheldrick, 1990) and MERCURY (Bruno <i>et al.</i>,  2002)'
_computing_publication_material SHELXL97
_computing_structure_refinement 'SHELXL97 (Sheldrick, 1997)'
_computing_structure_solution 'SHELXS97 (Sheldrick, 1997)'
_diffrn_ambient_temperature 273(2)
_diffrn_measured_fraction_theta_full 0.997
_diffrn_measured_fraction_theta_max 0.997
_diffrn_measurement_device 'Bruker SMART APEX CCD area-detector'
_diffrn_measurement_device_type 'Bruker SMART APEX CCD area-detector'
_diffrn_measurement_method \w
_diffrn_radiation_monochromator graphite
_diffrn_radiation_source 'fine-focus sealed tube'
_diffrn_radiation_type MoK\a
_diffrn_radiation_wavelength 0.71073
_diffrn_reflns_av_R_equivalents 0.0209
_diffrn_reflns_av_sigmaI/netI 0.0213
_diffrn_reflns_limit_h_max 8
_diffrn_reflns_limit_h_min -8
_diffrn_reflns_limit_k_max 10
_diffrn_reflns_limit_k_min -10
_diffrn_reflns_limit_l_max 14
_diffrn_reflns_limit_l_min -14
_diffrn_reflns_number 7757
_diffrn_reflns_theta_full 25.00
_diffrn_reflns_theta_max 25.00
_diffrn_reflns_theta_min 1.70
_diffrn_standards_number 0
_exptl_absorpt_coefficient_mu 0.237
_exptl_absorpt_correction_type none
_exptl_crystal_colour colourless
_exptl_crystal_density_diffrn 1.228
_exptl_crystal_density_method 'not measured'
_exptl_crystal_description needle
_exptl_crystal_F_000 320
_exptl_crystal_size_max 0.21
_exptl_crystal_size_mid 0.11
_exptl_crystal_size_min 0.08
_refine_diff_density_max 0.273
_refine_diff_density_min -0.175
_refine_ls_extinction_method none
_refine_ls_goodness_of_fit_ref 1.053
_refine_ls_hydrogen_treatment mixed
_refine_ls_matrix_type full
_refine_ls_number_parameters 191
_refine_ls_number_reflns 2825
_refine_ls_number_restraints 0
_refine_ls_restrained_S_all 1.053
_refine_ls_R_factor_all 0.0397
_refine_ls_R_factor_gt 0.0368
_refine_ls_shift/su_max 0.000
_refine_ls_shift/su_mean 0.000
_refine_ls_structure_factor_coef Fsqd
_refine_ls_weighting_details 'calc w = 1/[\s^2^(Fo^2^)+(0.0547P)^2^+0.173P] where P=(Fo^2^+2Fc^2^)/3'
_refine_ls_weighting_scheme calc
_refine_ls_wR_factor_gt 0.0994
_refine_ls_wR_factor_ref 0.1014
_reflns_number_gt 2582
_reflns_number_total 2825
_reflns_threshold_expression I>2\s(I)
_cod_data_source_file sj2022.cif
_cod_data_source_block I
_cod_database_code 2015323
_cod_database_fobs_code 2015323

loop_
_symmetry_equiv_pos_as_xyz
'x, y, z'
'-x, -y, -z'

loop_
_atom_site_type_symbol
_atom_site_label
_atom_site_fract_x
_atom_site_fract_y
_atom_site_fract_z
_atom_site_U_iso_or_equiv
_atom_site_adp_type
_atom_site_calc_flag
_atom_site_refinement_flags
_atom_site_occupancy
C C1 0.7696(2) 1.16992(19) -0.01182(13) 0.0460(4) Uani d . 1
C C2 0.7515(2) 1.01633(17) 0.06263(12) 0.0432(3) Uani d . 1
H H2A 0.8591 0.9807 0.1027 0.052 Uiso calc R 1
H H2B 0.6505 1.0229 0.1161 0.052 Uiso calc R 1
C C3 0.72299(18) 0.91279(17) -0.01796(11) 0.0393(3) Uani d . 1
C C4 0.69272(19) 0.76036(17) -0.00258(12) 0.0421(3) Uani d . 1
C C5 0.6720(2) 0.6978(2) -0.09775(14) 0.0509(4) Uani d . 1
H H5 0.6558 0.5950 -0.0901 0.061 Uiso calc R 1
C C6 0.6750(2) 0.7852(2) -0.20271(14) 0.0563(4) Uani d . 1
H H6 0.6589 0.7406 -0.2644 0.068 Uiso calc R 1
C C7 0.7016(2) 0.9384(2) -0.21836(13) 0.0514(4) Uani d . 1
H H7 0.7024 0.9976 -0.2892 0.062 Uiso calc R 1
C C8 0.72677(18) 0.99950(17) -0.12510(12) 0.0409(3) Uani d . 1
C C9 0.6786(2) 0.66338(19) 0.11171(13) 0.0479(4) Uani d . 1
H H9A 0.6369 0.5670 0.1049 0.058 Uiso calc R 1
H H9B 0.5914 0.7146 0.1588 0.058 Uiso calc R 1
C C10 0.85595(19) 0.63334(17) 0.16639(12) 0.0413(3) Uani d . 1
H H10A 0.9439 0.5871 0.1170 0.050 Uiso calc R 1
H H10B 0.8946 0.7300 0.1754 0.050 Uiso calc R 1
C C11 0.7134(2) 0.58428(16) 0.36201(12) 0.0417(3) Uani d . 1
H H11A 0.7245 0.5144 0.4322 0.050 Uiso calc R 1
H H11B 0.5958 0.5797 0.3359 0.050 Uiso calc R 1
C C12 0.7263(2) 0.74295(19) 0.38298(15) 0.0547(4) Uani d . 1
H H12A 0.7037 0.8155 0.3151 0.066 Uiso calc R 1
H H12B 0.8457 0.7513 0.4047 0.066 Uiso calc R 1
C C13 0.5905(3) 0.7789(2) 0.47503(16) 0.0652(5) Uani d . 1
H H13A 0.4723 0.7744 0.4520 0.098 Uiso calc R 1
H H13B 0.6012 0.8793 0.4898 0.098 Uiso calc R 1
H H13C 0.6120 0.7058 0.5416 0.098 Uiso calc R 1
C C14 0.8372(2) 0.36918(17) 0.26843(13) 0.0466(4) Uani d . 1
H H14A 0.9093 0.3449 0.2034 0.056 Uiso calc R 1
H H14B 0.7139 0.3575 0.2567 0.056 Uiso calc R 1
C C15 0.8971(2) 0.25807(18) 0.37001(14) 0.0533(4) Uani d . 1
H H15A 0.8319 0.2858 0.4364 0.064 Uiso calc R 1
H H15B 1.0235 0.2617 0.3783 0.064 Uiso calc R 1
C C16 0.8635(3) 0.0983(2) 0.35772(19) 0.0721(6) Uani d . 1
H H16A 0.7380 0.0946 0.3512 0.108 Uiso calc R 1
H H16B 0.9031 0.0278 0.4222 0.108 Uiso calc R 1
H H16C 0.9282 0.0713 0.2920 0.108 Uiso calc R 1
Cl Cl1 1.22426(5) 0.59313(5) 0.33513(3) 0.05399(16) Uani d . 1
N N1 0.75689(18) 1.14855(16) -0.11869(11) 0.0472(3) Uani d . 1
H H1N 0.758(2) 1.215(2) -0.1679(16) 0.052(5) Uiso d . 1
N N2 0.85164(16) 0.53150(13) 0.27847(9) 0.0370(3) Uani d . 1
H H2N 0.961(2) 0.5337(19) 0.3051(14) 0.050(4) Uiso d . 1
O O1 0.79325(18) 1.28825(14) 0.01737(11) 0.0644(3) Uani d . 1

loop_
_atom_site_aniso_label
_atom_site_aniso_U_11
_atom_site_aniso_U_22
_atom_site_aniso_U_33
_atom_site_aniso_U_12
_atom_site_aniso_U_13
_atom_site_aniso_U_23
C1 0.0388(8) 0.0513(9) 0.0465(9) -0.0058(7) 0.0004(6) -0.0043(7)
C2 0.0412(8) 0.0522(9) 0.0353(7) -0.0071(6) -0.0036(6) -0.0030(6)
C3 0.0322(7) 0.0508(8) 0.0331(7) -0.0043(6) -0.0030(5) -0.0016(6)
C4 0.0349(7) 0.0507(9) 0.0392(8) -0.0048(6) -0.0072(6) -0.0009(6)
C5 0.0501(9) 0.0527(9) 0.0519(9) -0.0078(7) -0.0079(7) -0.0105(7)
C6 0.0574(10) 0.0747(12) 0.0403(9) -0.0066(8) -0.0045(7) -0.0181(8)
C7 0.0505(9) 0.0693(11) 0.0312(8) -0.0034(8) -0.0026(6) -0.0013(7)
C8 0.0332(7) 0.0503(8) 0.0358(7) -0.0021(6) -0.0007(6) 0.0003(6)
C9 0.0414(8) 0.0541(9) 0.0459(9) -0.0127(7) -0.0092(6) 0.0064(7)
C10 0.0371(7) 0.0473(8) 0.0368(8) -0.0083(6) -0.0021(6) 0.0033(6)
C11 0.0435(8) 0.0432(8) 0.0373(7) -0.0075(6) -0.0005(6) -0.0025(6)
C12 0.0617(11) 0.0459(9) 0.0571(10) -0.0078(7) 0.0029(8) -0.0114(7)
C13 0.0790(13) 0.0560(10) 0.0591(11) 0.0021(9) 0.0048(9) -0.0150(8)
C14 0.0531(9) 0.0432(8) 0.0456(9) -0.0083(7) -0.0053(7) -0.0100(7)
C15 0.0644(10) 0.0426(9) 0.0520(10) -0.0051(7) -0.0039(8) -0.0053(7)
C16 0.0841(14) 0.0455(10) 0.0855(14) -0.0093(9) -0.0071(11) -0.0051(9)
Cl1 0.0458(2) 0.0664(3) 0.0472(3) -0.01706(19) -0.01301(17) 0.00918(19)
N1 0.0464(7) 0.0500(8) 0.0401(7) -0.0059(6) -0.0011(6) 0.0067(6)
N2 0.0361(6) 0.0404(7) 0.0343(6) -0.0077(5) -0.0048(5) -0.0016(5)
O1 0.0758(9) 0.0552(7) 0.0647(8) -0.0179(6) 0.0015(6) -0.0118(6)

loop_
_atom_type_symbol
_atom_type_description
_atom_type_scat_dispersion_real
_atom_type_scat_dispersion_imag
_atom_type_scat_source
C C 0.0033 0.0016 'International Tables Vol C Tables 4.2.6.8 and 6.1.1.4'
H H 0.0000 0.0000 'International Tables Vol C Tables 4.2.6.8 and 6.1.1.4'
N N 0.0061 0.0033 'International Tables Vol C Tables 4.2.6.8 and 6.1.1.4'
O O 0.0106 0.0060 'International Tables Vol C Tables 4.2.6.8 and 6.1.1.4'
Cl Cl 0.1484 0.1585 'International Tables Vol C Tables 4.2.6.8 and 6.1.1.4'

loop_
_geom_angle_atom_site_label_1
_geom_angle_atom_site_label_2
_geom_angle_atom_site_label_3
_geom_angle
_geom_angle_publ_flag
O1 C1 N1 126.04(15) ?
O1 C1 C2 127.20(15) ?
N1 C1 C2 106.76(14) ?
C3 C2 C1 103.86(12) ?
C3 C2 H2A 111.0 ?
C1 C2 H2A 111.0 ?
C3 C2 H2B 111.0 ?
C1 C2 H2B 111.0 ?
H2A C2 H2B 109.0 ?
C4 C3 C8 120.34(13) ?
C4 C3 C2 132.31(13) ?
C8 C3 C2 107.33(13) ?
C3 C4 C5 117.51(14) ?
C3 C4 C9 122.54(13) ?
C5 C4 C9 119.93(14) ?
C6 C5 C4 121.34(16) ?
C6 C5 H5 119.3 ?
C4 C5 H5 119.3 ?
C5 C6 C7 121.37(15) ?
C5 C6 H6 119.3 ?
C7 C6 H6 119.3 ?
C8 C7 C6 117.45(14) ?
C8 C7 H7 121.3 ?
C6 C7 H7 121.3 ?
C7 C8 N1 128.46(14) ?
C7 C8 C3 121.95(15) ?
N1 C8 C3 109.59(13) ?
C4 C9 C10 111.84(12) ?
C4 C9 H9A 109.2 ?
C10 C9 H9A 109.2 ?
C4 C9 H9B 109.2 ?
C10 C9 H9B 109.2 ?
H9A C9 H9B 107.9 ?
N2 C10 C9 114.15(12) y
N2 C10 H10A 108.7 ?
C9 C10 H10A 108.7 ?
N2 C10 H10B 108.7 ?
C9 C10 H10B 108.7 ?
H10A C10 H10B 107.6 ?
N2 C11 C12 114.32(12) y
N2 C11 H11A 108.7 ?
C12 C11 H11A 108.7 ?
N2 C11 H11B 108.7 ?
C12 C11 H11B 108.7 ?
H11A C11 H11B 107.6 ?
C11 C12 C13 109.59(14) ?
C11 C12 H12A 109.8 ?
C13 C12 H12A 109.8 ?
C11 C12 H12B 109.8 ?
C13 C12 H12B 109.8 ?
H12A C12 H12B 108.2 ?
C12 C13 H13A 109.5 ?
C12 C13 H13B 109.5 ?
H13A C13 H13B 109.5 ?
C12 C13 H13C 109.5 ?
H13A C13 H13C 109.5 ?
H13B C13 H13C 109.5 ?
N2 C14 C15 112.97(13) y
N2 C14 H14A 109.0 ?
C15 C14 H14A 109.0 ?
N2 C14 H14B 109.0 ?
C15 C14 H14B 109.0 ?
H14A C14 H14B 107.8 ?
C14 C15 C16 109.77(15) ?
C14 C15 H15A 109.7 ?
C16 C15 H15A 109.7 ?
C14 C15 H15B 109.7 ?
C16 C15 H15B 109.7 ?
H15A C15 H15B 108.2 ?
C15 C16 H16A 109.5 ?
C15 C16 H16B 109.5 ?
H16A C16 H16B 109.5 ?
C15 C16 H16C 109.5 ?
H16A C16 H16C 109.5 ?
H16B C16 H16C 109.5 ?
C1 N1 C8 112.43(13) ?
C1 N1 H1N 121.4(14) ?
C8 N1 H1N 125.9(14) ?
C14 N2 C11 110.81(11) y
C14 N2 C10 112.04(11) y
C11 N2 C10 114.73(11) y
C14 N2 H2N 106.4(10) ?
C11 N2 H2N 107.7(11) ?
C10 N2 H2N 104.5(11) ?

loop_
_geom_bond_atom_site_label_1
_geom_bond_atom_site_label_2
_geom_bond_distance
_geom_bond_publ_flag
C1 O1 1.210(2) ?
C1 N1 1.358(2) ?
C1 C2 1.524(2) ?
C2 C3 1.502(2) ?
C2 H2A 0.9700 ?
C2 H2B 0.9700 ?
C3 C4 1.388(2) ?
C3 C8 1.397(2) ?
C4 C5 1.396(2) ?
C4 C9 1.510(2) ?
C5 C6 1.377(2) ?
C5 H5 0.9300 ?
C6 C7 1.388(3) ?
C6 H6 0.9300 ?
C7 C8 1.375(2) ?
C7 H7 0.9300 ?
C8 N1 1.395(2) ?
C9 C10 1.511(2) ?
C9 H9A 0.9700 ?
C9 H9B 0.9700 ?
C10 N2 1.5035(17) y
C10 H10A 0.9700 ?
C10 H10B 0.9700 ?
C11 N2 1.4996(19) y
C11 C12 1.501(2) ?
C11 H11A 0.9700 ?
C11 H11B 0.9700 ?
C12 C13 1.515(2) ?
C12 H12A 0.9700 ?
C12 H12B 0.9700 ?
C13 H13A 0.9600 ?
C13 H13B 0.9600 ?
C13 H13C 0.9600 ?
C14 N2 1.4962(19) y
C14 C15 1.507(2) ?
C14 H14A 0.9700 ?
C14 H14B 0.9700 ?
C15 C16 1.515(2) ?
C15 H15A 0.9700 ?
C15 H15B 0.9700 ?
C16 H16A 0.9600 ?
C16 H16B 0.9600 ?
C16 H16C 0.9600 ?
N1 H1N 0.770(19) ?
N2 H2N 0.913(19) ?

loop_
_geom_hbond_atom_site_label_D
_geom_hbond_atom_site_label_H
_geom_hbond_atom_site_label_A
_geom_hbond_site_symmetry_A
_geom_hbond_distance_DH
_geom_hbond_distance_HA
_geom_hbond_distance_DA
_geom_hbond_angle_DHA
N1 H1N Cl1 2_775 0.770(19) 2.43(2) 3.1955(15) 173.9(18)
N2 H2N Cl1 . 0.913(19) 2.180(19) 3.0701(13) 164.7(15)

loop_
_geom_torsion_atom_site_label_1
_geom_torsion_atom_site_label_2
_geom_torsion_atom_site_label_3
_geom_torsion_atom_site_label_4
_geom_torsion
O1 C1 C2 C3 179.56(16)
N1 C1 C2 C3 -1.44(15)
C1 C2 C3 C4 -177.96(15)
C1 C2 C3 C8 0.54(15)
C8 C3 C4 C5 1.9(2)
C2 C3 C4 C5 -179.81(15)
C8 C3 C4 C9 -177.05(13)
C2 C3 C4 C9 1.3(2)
C3 C4 C5 C6 -2.3(2)
C9 C4 C5 C6 176.65(15)
C4 C5 C6 C7 1.0(3)
C5 C6 C7 C8 0.7(3)
C6 C7 C8 N1 179.59(15)
C6 C7 C8 C3 -1.1(2)
C4 C3 C8 C7 -0.2(2)
C2 C3 C8 C7 -178.92(14)
C4 C3 C8 N1 179.24(13)
C2 C3 C8 N1 0.53(16)
C3 C4 C9 C10 -68.85(19)
C5 C4 C9 C10 112.28(16)
C4 C9 C10 N2 -177.48(12)
N2 C11 C12 C13 -175.44(14)
N2 C14 C15 C16 175.13(15)
O1 C1 N1 C8 -179.10(15)
C2 C1 N1 C8 1.88(17)
C7 C8 N1 C1 177.82(15)
C3 C8 N1 C1 -1.58(17)
C15 C14 N2 C11 -70.87(16)
C15 C14 N2 C10 159.59(13)
C12 C11 N2 C14 176.12(13)
C12 C11 N2 C10 -55.79(17)
C9 C10 N2 C14 72.40(17)
C9 C10 N2 C11 -55.08(17)

loop_
_cod_related_entry_id
_cod_related_entry_database
_cod_related_entry_code
1 ChemSpider 61977
